data_6000233
loop_
_publ_author_name
'Cranswick, L. M. D.'
'Li, C.'
'White, T. J.'
'Bursill, L. A.'

_publ_section_title
;
 New M3O5-anatase intergrowth structures formed during low-temperature
 oxidation of anosovite
;
_journal_name_full 'Journal of Solid State Chemistry'
_journal_page_first 128
_journal_page_last 138
_journal_paper_doi 10.1006/jssc.1999.8564
_journal_volume 150
_journal_year 2000
_chemical_formula_sum 'Mn6 O11'
_space_group_name_H-M_alt 'C 1 2/m 1'
_cell_angle_alpha 90.000
_cell_angle_beta 93.300
_cell_angle_gamma 90.000
_cell_length_a 9.9360
_cell_length_b 3.7440
_cell_length_c 20.9940
_cell_volume 779.69
_cod_database_code 6000233

loop_
_atom_site_label
_atom_site_fract_x
_atom_site_fract_y
_atom_site_fract_z
? ? ? ?
